data_4022057
loop_
_publ_author_name
'Kara West'
'Changsheng Wang'
'Andrei S. Batsanov'
'Martin R. Bryce'

_publ_contact_author 'Andrei S.Batsanov'
_publ_contact_author_email a.s.batsanov@durham.ac.uk
_publ_section_title
;
 Are Terminal Aryl Butadiynes Stable? Synthesis and X-ray Crystal
 Structures of a Series of Aryl- and Heteroaryl-butadiynes
 (Ar-C\\tbC-C\\tbC-H)
;
_journal_name_full 'Journal of Organic Chemistry'
_journal_page_first 8541
_journal_page_last 8544
_journal_paper_doi 10.1021/jo0615697
_journal_volume 71
_journal_year 2006
_chemical_formula_moiety 'C9 H5 N'
_chemical_formula_sum 'C9 H5 N'
_chemical_formula_weight 127.14
_chemical_name_systematic
; 
 2-(buta-1,3-diynyl)-pyridine 
;
_space_group_IT_number 14
_symmetry_cell_setting monoclinic
_symmetry_space_group_name_Hall '-P 2ybc'
_symmetry_space_group_name_H-M 'P 1 21/c 1'
_atom_sites_solution_hydrogens difmap
_atom_sites_solution_primary direct
_atom_sites_solution_secondary difmap
_audit_creation_method SHELXL-97
_cell_angle_alpha 90.00
_cell_angle_beta 95.235(15)
_cell_angle_gamma 90.00
_cell_formula_units_Z 4
_cell_length_a 3.8200(4)
_cell_length_b 14.3322(15)
_cell_length_c 12.4728(14)
_cell_measurement_reflns_used 2146
_cell_measurement_temperature 120(2)
_cell_measurement_theta_max 27.31
_cell_measurement_theta_min 2.84
_cell_volume 680.02(13)
_computing_cell_refinement 'SAINT version 6.02A (Bruker, 2001)'
_computing_data_collection 'SMART version 5.625 (Bruker, 2001)'
_computing_data_reduction 'SAINT version 6.02A (Bruker, 2001)'
_computing_molecular_graphics 'SHELXTL version 6.14 (Bruker, 2003)'
_computing_publication_material 'SHELXTL version 6.14 (Bruker, 2003)'
_computing_structure_refinement 'SHELXTL version 6.14 (Bruker, 2003)'
_computing_structure_solution 'SHELXTL version 6.14 (Bruker, 2003)'
_diffrn_ambient_temperature 120(2)
_diffrn_detector_area_resol_mean 5.6
_diffrn_measured_fraction_theta_full 0.999
_diffrn_measured_fraction_theta_max 0.999
_diffrn_measurement_device_type 'Bruker SMART 6K CCD area detector'
_diffrn_measurement_method '\w scans'
_diffrn_radiation_monochromator graphite
_diffrn_radiation_source 'fine-focus sealed tube'
_diffrn_radiation_type MoK\a
_diffrn_radiation_wavelength 0.71073
_diffrn_reflns_av_R_equivalents 0.0570
_diffrn_reflns_av_sigmaI/netI 0.0423
_diffrn_reflns_limit_h_max 4
_diffrn_reflns_limit_h_min -4
_diffrn_reflns_limit_k_max 18
_diffrn_reflns_limit_k_min -18
_diffrn_reflns_limit_l_max 16
_diffrn_reflns_limit_l_min -16
_diffrn_reflns_number 7537
_diffrn_reflns_theta_full 27.50
_diffrn_reflns_theta_max 27.50
_diffrn_reflns_theta_min 2.17
_diffrn_standards_number 0
_exptl_absorpt_coefficient_mu 0.074
_exptl_absorpt_correction_type none
_exptl_crystal_colour 'pale brown'
_exptl_crystal_density_diffrn 1.242
_exptl_crystal_density_method 'not measured'
_exptl_crystal_description plate
_exptl_crystal_F_000 264
_exptl_crystal_size_max 0.26
_exptl_crystal_size_mid 0.15
_exptl_crystal_size_min 0.02
_refine_diff_density_max 0.222
_refine_diff_density_min -0.185
_refine_diff_density_rms 0.039
_refine_ls_extinction_method none
_refine_ls_goodness_of_fit_ref 1.016
_refine_ls_hydrogen_treatment refall
_refine_ls_matrix_type full
_refine_ls_number_parameters 111
_refine_ls_number_reflns 1549
_refine_ls_number_restraints 0
_refine_ls_restrained_S_all 1.016
_refine_ls_R_factor_all 0.0542
_refine_ls_R_factor_gt 0.0367
_refine_ls_shift/su_max 0.000
_refine_ls_shift/su_mean 0.000
_refine_ls_structure_factor_coef Fsqd
_refine_ls_weighting_details 'calc w=1/[\s^2^(Fo^2^)+(0.0521P)^2^+0.0244P] where P=(Fo^2^+2Fc^2^)/3'
_refine_ls_weighting_scheme calc
_refine_ls_wR_factor_gt 0.0884
_refine_ls_wR_factor_ref 0.0957
_reflns_number_gt 1157
_reflns_number_total 1549
_reflns_threshold_expression I>2\s(I)
_cod_data_source_file jo0615697si20060728_103547_5.cif
_cod_depositor_comments
;
The following automatic conversions were performed:
'_symmetry_cell_setting' value 'Monoclinic' changed to 'monoclinic'
according to '/home/saulius/struct/CIF-dictionaries/cif_core.dic'
dictionary named 'cif_core.dic' version 2.4.1 from 2010-06-29.

Automatic conversion script
Id: cif_fix_enum 1527 2010-12-29 10:47:43Z saulius 
;
_cod_original_sg_symbol_H-M 'P 21/c'
_cod_database_code 4022057

loop_
_symmetry_equiv_pos_as_xyz
'x, y, z'
'-x, y+1/2, -z+1/2'
'-x, -y, -z'
'x, -y-1/2, z-1/2'

loop_
_atom_site_label
_atom_site_type_symbol
_atom_site_fract_x
_atom_site_fract_y
_atom_site_fract_z
_atom_site_U_iso_or_equiv
_atom_site_adp_type
_atom_site_occupancy
_atom_site_symmetry_multiplicity
_atom_site_calc_flag
N1 N 0.3655(3) 0.79365(6) 0.57160(8) 0.0253(3) Uani 1 1 d
C2 C 0.3894(3) 0.70561(8) 0.53566(9) 0.0206(3) Uani 1 1 d
C3 C 0.5099(3) 0.68386(9) 0.43654(9) 0.0247(3) Uani 1 1 d
H3 H 0.521(3) 0.6194(10) 0.4133(11) 0.032(4) Uiso 1 1 d
C4 C 0.6036(3) 0.75558(9) 0.37107(10) 0.0281(3) Uani 1 1 d
H4 H 0.683(4) 0.7424(9) 0.3000(12) 0.035(4) Uiso 1 1 d
C5 C 0.5796(3) 0.84620(9) 0.40671(10) 0.0284(3) Uani 1 1 d
H5 H 0.637(4) 0.8986(10) 0.3633(11) 0.032(4) Uiso 1 1 d
C6 C 0.4607(3) 0.86129(9) 0.50665(10) 0.0289(3) Uani 1 1 d
H6 H 0.436(4) 0.9273(10) 0.5363(11) 0.039(4) Uiso 1 1 d
C7 C 0.2792(3) 0.63267(8) 0.60381(9) 0.0226(3) Uani 1 1 d
C8 C 0.1830(3) 0.56953(8) 0.65723(9) 0.0226(3) Uani 1 1 d
C9 C 0.0746(3) 0.49688(8) 0.71841(9) 0.0233(3) Uani 1 1 d
C10 C -0.0205(3) 0.43289(8) 0.76988(10) 0.0269(3) Uani 1 1 d
H10 H -0.095(4) 0.3793(11) 0.8104(13) 0.049(4) Uiso 1 1 d

loop_
_atom_site_aniso_label
_atom_site_aniso_U_11
_atom_site_aniso_U_22
_atom_site_aniso_U_33
_atom_site_aniso_U_23
_atom_site_aniso_U_13
_atom_site_aniso_U_12
N1 0.0313(6) 0.0203(5) 0.0248(5) 0.0000(4) 0.0050(4) 0.0001(4)
C2 0.0173(5) 0.0212(6) 0.0231(6) 0.0002(4) 0.0006(4) 0.0002(4)
C3 0.0248(6) 0.0250(6) 0.0244(6) -0.0024(5) 0.0025(5) 0.0027(5)
C4 0.0267(7) 0.0365(7) 0.0216(6) 0.0008(5) 0.0044(5) 0.0013(5)
C5 0.0271(6) 0.0304(7) 0.0276(6) 0.0086(5) 0.0025(5) -0.0031(5)
C6 0.0352(7) 0.0218(6) 0.0301(7) 0.0014(5) 0.0046(5) -0.0018(5)
C7 0.0214(6) 0.0223(6) 0.0240(6) -0.0021(5) 0.0017(5) 0.0017(4)
C8 0.0225(6) 0.0216(6) 0.0238(6) -0.0008(5) 0.0024(5) 0.0011(4)
C9 0.0232(6) 0.0221(6) 0.0249(6) -0.0020(5) 0.0036(5) 0.0020(4)
C10 0.0294(7) 0.0234(6) 0.0286(6) 0.0000(5) 0.0065(5) 0.0001(5)

loop_
_atom_type_symbol
_atom_type_description
_atom_type_scat_dispersion_real
_atom_type_scat_dispersion_imag
_atom_type_scat_source
C C 0.0033 0.0016 'International Tables Vol C Tables 4.2.6.8 and 6.1.1.4'
H H 0.0000 0.0000 'International Tables Vol C Tables 4.2.6.8 and 6.1.1.4'
N N 0.0061 0.0033 'International Tables Vol C Tables 4.2.6.8 and 6.1.1.4'

loop_
_geom_angle_atom_site_label_1
_geom_angle_atom_site_label_2
_geom_angle_atom_site_label_3
_geom_angle
C6 N1 C2 116.65(11)
N1 C2 C3 122.93(10)
N1 C2 C7 116.98(10)
C3 C2 C7 120.08(10)
C4 C3 C2 118.87(11)
C4 C3 H3 120.8(8)
C2 C3 H3 120.3(8)
C5 C4 C3 118.84(12)
C5 C4 H4 120.5(8)
C3 C4 H4 120.6(8)
C4 C5 C6 118.38(12)
C4 C5 H5 121.9(8)
C6 C5 H5 119.7(8)
N1 C6 C5 124.32(12)
N1 C6 H6 114.4(8)
C5 C6 H6 121.3(8)
C8 C7 C2 177.37(12)
C7 C8 C9 179.65(13)
C10 C9 C8 178.84(13)
C9 C10 H10 178.2(10)

loop_
_geom_bond_atom_site_label_1
_geom_bond_atom_site_label_2
_geom_bond_distance
N1 C6 1.3349(16)
N1 C2 1.3450(14)
C2 C3 1.3934(16)
C2 C7 1.4345(16)
C3 C4 1.3801(18)
C3 H3 0.971(14)
C4 C5 1.3786(18)
C4 H4 0.981(15)
C5 C6 1.3822(18)
C5 H5 0.963(14)
C6 H6 1.023(14)
C7 C8 1.2012(16)
C8 C9 1.3768(16)
C9 C10 1.1949(17)
C10 H10 0.976(16)

loop_
_geom_hbond_atom_site_label_D
_geom_hbond_atom_site_label_H
_geom_hbond_atom_site_label_A
_geom_hbond_distance_DH
_geom_hbond_distance_HA
_geom_hbond_distance_DA
_geom_hbond_angle_DHA
_geom_hbond_site_symmetry_A
C10 H10 N1 0.976(16) 2.240(17) 3.1787(16) 160.9(13) 2_546

loop_
_cod_related_entry_id
_cod_related_entry_database
_cod_related_entry_code
1 ChemSpider 14205934
